data_7061137
loop_
_publ_author_name
'Liu, Jing-Yuan'
'Ye, Si-Yu'
'Wan, Min'
'Wang, Yan-Ning'
'Tong, Liang'
'Chen, Li-Zhuang'

_publ_section_title
;
 A novel organic--inorganic hybrid phase transition compound based on
 4-ethylmorpholine with switchable dielectric and luminescent properties
;
_journal_issue 3
_journal_name_full 'New Journal of Chemistry'
_journal_page_first 1054
_journal_page_last 1059
_journal_paper_doi 10.1039/D1NJ05074E
_journal_volume 46
_journal_year 2022
_chemical_formula_moiety 'Cl4 Cu, 2(C6 H14 N O)'
_chemical_formula_sum 'C12 H28 Cl4 Cu N2 O2'
_chemical_formula_weight 437.70
_space_group_crystal_system monoclinic
_space_group_IT_number 14
_space_group_name_Hall '-P 2ybc'
_space_group_name_H-M_alt 'P 1 21/c 1'
_atom_sites_solution_hydrogens geom
_atom_sites_solution_primary dual
_audit_creation_date 2021-11-25
_audit_creation_method
;
Olex2 1.3
(compiled 2020.11.12 svn.r5f609507 for OlexSys, GUI svn.r6408)
;
_audit_update_record
;
2021-11-28 deposited with the CCDC.	2021-12-02 downloaded from the CCDC.
;
_cell_angle_alpha 90
_cell_angle_beta 114.157(2)
_cell_angle_gamma 90
_cell_formula_units_Z 4
_cell_length_a 17.5510(7)
_cell_length_b 7.4842(3)
_cell_length_c 16.2478(7)
_cell_measurement_reflns_used 5394
_cell_measurement_temperature 296
_cell_measurement_theta_max 29.27
_cell_measurement_theta_min 2.51
_cell_volume 1947.33(14)
_computing_cell_refinement 'Bruker SMART'
_computing_data_collection 'Bruker SMART'
_computing_data_reduction 'Bruker SAINT'
_computing_molecular_graphics 'Olex2 1.3 (Dolomanov et al., 2009)'
_computing_publication_material 'Olex2 1.3 (Dolomanov et al., 2009)'
_computing_structure_refinement 'SHELXL 2018/3 (Sheldrick, 2015)'
_computing_structure_solution 'SHELXT 2018/2 (Sheldrick, 2018)'
_diffrn_ambient_temperature 296
_diffrn_measured_fraction_theta_full 0.999
_diffrn_measured_fraction_theta_max 0.999
_diffrn_measurement_device_type 'CCD area detector'
_diffrn_measurement_method 'phi and omega scans'
_diffrn_radiation_monochromator graphite
_diffrn_radiation_type MoK\a
_diffrn_radiation_wavelength 0.71073
_diffrn_reflns_av_R_equivalents 0.0160
_diffrn_reflns_av_unetI/netI 0.0195
_diffrn_reflns_Laue_measured_fraction_full 0.999
_diffrn_reflns_Laue_measured_fraction_max 0.999
_diffrn_reflns_limit_h_max 20
_diffrn_reflns_limit_h_min -19
_diffrn_reflns_limit_k_max 8
_diffrn_reflns_limit_k_min -7
_diffrn_reflns_limit_l_max 19
_diffrn_reflns_limit_l_min -16
_diffrn_reflns_number 8145
_diffrn_reflns_point_group_measured_fraction_full 0.999
_diffrn_reflns_point_group_measured_fraction_max 0.999
_diffrn_reflns_theta_full 24.986
_diffrn_reflns_theta_max 24.986
_diffrn_reflns_theta_min 1.272
_diffrn_source_current 30.0
_diffrn_source_power 1.35
_diffrn_source_voltage 45.0
_exptl_absorpt_coefficient_mu 1.674
_exptl_absorpt_correction_T_max 0.818
_exptl_absorpt_correction_T_min 0.791
_exptl_absorpt_correction_type multi-scan
_exptl_absorpt_process_details sadabs
_exptl_crystal_colour 'clear light white'
_exptl_crystal_colour_lustre clear
_exptl_crystal_colour_modifier light
_exptl_crystal_colour_primary white
_exptl_crystal_density_diffrn 1.493
_exptl_crystal_description block
_exptl_crystal_F_000 908
_exptl_crystal_size_max 0.14
_exptl_crystal_size_mid 0.13
_exptl_crystal_size_min 0.12
_refine_diff_density_max 0.529
_refine_diff_density_min -0.474
_refine_diff_density_rms 0.043
_refine_ls_extinction_coef 0.0089(6)
_refine_ls_extinction_expression Fc^*^=kFc[1+0.001xFc^2^\l^3^/sin(2\q)]^-1/4^
_refine_ls_extinction_method 'SHELXL-2018/3 (Sheldrick 2018)'
_refine_ls_goodness_of_fit_ref 1.030
_refine_ls_hydrogen_treatment constr
_refine_ls_matrix_type full
_refine_ls_number_parameters 193
_refine_ls_number_reflns 3419
_refine_ls_number_restraints 0
_refine_ls_restrained_S_all 1.030
_refine_ls_R_factor_all 0.0303
_refine_ls_R_factor_gt 0.0263
_refine_ls_shift/su_max 0.001
_refine_ls_shift/su_mean 0.000
_refine_ls_structure_factor_coef Fsqd
_refine_ls_weighting_details 'w=1/[\s^2^(Fo^2^)+(0.0346P)^2^+1.0317P] where P=(Fo^2^+2Fc^2^)/3'
_refine_ls_weighting_scheme calc
_refine_ls_wR_factor_gt 0.0685
_refine_ls_wR_factor_ref 0.0715
_reflns_Friedel_coverage 0.000
_reflns_number_gt 3056
_reflns_number_total 3419
_reflns_threshold_expression 'I > 2\s(I)'
_cod_data_source_file d1nj05074e2.cif
_cod_data_source_block o1
_cod_depositor_comments 'Adding full bibliography for 7061137--7061139.cif.'
_cod_database_code 7061137
_shelx_shelxl_version_number 2018/3
_shelx_space_group_comment
;
The symmetry employed for this shelxl refinement is uniquely defined
by the following loop, which should always be used as a source of
symmetry information in preference to the above space-group names.
They are only intended as comments.
;
_shelx_estimated_absorpt_t_max 0.824
_shelx_estimated_absorpt_t_min 0.799
_olex2_refinement_description
;
1.a Ternary CH refined with riding coordinates:
 N1(H1), N2(H2)
1.b Secondary CH2 refined with riding coordinates:
 C1(H1A,H1B), C4(H4A,H4B), C6(H6A,H6B), C8(H8A,H8B), C10(H10A,H10B), C12(H12A,
 H12B), C3(H3A,H3B), C7(H7A,H7B), C2(H2A,H2B), C5(H5A,H5B)
1.c Idealised Me refined as rotating group:
 C9(H9A,H9B,H9C), C11(H11A,H11B,H11C)
;
_olex2_submission_special_instructions 'No special instructions were received'

loop_
_space_group_symop_operation_xyz
'x, y, z'
'-x, y+1/2, -z+1/2'
'-x, -y, -z'
'x, -y-1/2, z-1/2'

loop_
_atom_site_label
_atom_site_type_symbol
_atom_site_fract_x
_atom_site_fract_y
_atom_site_fract_z
_atom_site_U_iso_or_equiv
_atom_site_adp_type
_atom_site_occupancy
_atom_site_site_symmetry_order
_atom_site_calc_flag
_atom_site_refinement_flags_posn
_atom_site_refinement_flags_adp
_atom_site_refinement_flags_occupancy
_atom_site_disorder_assembly
_atom_site_disorder_group
Cu1 Cu 0.24667(2) 0.60510(3) 0.66189(2) 0.04038(11) Uani 1 1 d . . . . .
Cl1 Cl 0.13743(4) 0.79287(8) 0.62173(4) 0.05262(17) Uani 1 1 d . . . . .
Cl4 Cl 0.28979(4) 0.68509(10) 0.55423(4) 0.05621(18) Uani 1 1 d . . . . .
Cl2 Cl 0.37143(4) 0.59293(8) 0.78051(5) 0.0677(2) Uani 1 1 d . . . . .
Cl3 Cl 0.19252(4) 0.35942(10) 0.69322(7) 0.0835(3) Uani 1 1 d . . . . .
O1 O 0.05106(10) 0.4958(2) 0.32023(11) 0.0570(4) Uani 1 1 d . . . . .
O2 O 0.45602(12) 0.1895(3) 0.99612(10) 0.0615(5) Uani 1 1 d . . . . .
N1 N 0.39033(10) 0.1630(2) 0.80394(11) 0.0352(4) Uani 1 1 d . . . . .
H1 H 0.371452 0.286788 0.789129 0.042 Uiso 1 1 calc R U . . .
N2 N 0.10006(11) 0.8351(2) 0.40681(11) 0.0424(4) Uani 1 1 d . . . . .
H2 H 0.142120 0.793012 0.464681 0.051 Uiso 1 1 calc R U . . .
C1 C 0.48197(14) 0.1666(3) 0.86136(15) 0.0488(5) Uani 1 1 d . . . . .
H1A H 0.510779 0.224659 0.828897 0.059 Uiso 1 1 calc R U . . .
H1B H 0.502877 0.045398 0.875108 0.059 Uiso 1 1 calc R U . . .
C4 C 0.36747(16) 0.0633(3) 0.71704(15) 0.0487(5) Uani 1 1 d . . . . .
H4A H 0.392413 -0.054692 0.729953 0.058 Uiso 1 1 calc R U . . .
H4B H 0.307326 0.048536 0.688519 0.058 Uiso 1 1 calc R U . . .
C6 C 0.49896(15) 0.2661(4) 0.94759(15) 0.0557(6) Uani 1 1 d . . . . .
H6A H 0.558483 0.264806 0.984946 0.067 Uiso 1 1 calc R U . . .
H6B H 0.481759 0.389595 0.933671 0.067 Uiso 1 1 calc R U . . .
C8 C 0.12621(15) 0.7742(3) 0.33496(15) 0.0510(6) Uani 1 1 d . . . . .
H8A H 0.181089 0.821789 0.346617 0.061 Uiso 1 1 calc R U . . .
H8B H 0.087289 0.819206 0.276976 0.061 Uiso 1 1 calc R U . . .
C10 C 0.01941(14) 0.7468(4) 0.39256(18) 0.0546(6) Uani 1 1 d . . . . .
H10A H 0.003068 0.779653 0.440797 0.066 Uiso 1 1 calc R U . . .
H10B H -0.023946 0.786442 0.335925 0.066 Uiso 1 1 calc R U . . .
C12 C 0.12862(15) 0.5730(3) 0.33215(17) 0.0521(6) Uani 1 1 d . . . . .
H12A H 0.142932 0.536151 0.283009 0.062 Uiso 1 1 calc R U . . .
H12B H 0.171782 0.529354 0.387968 0.062 Uiso 1 1 calc R U . . .
C3 C 0.02885(16) 0.5493(4) 0.39101(18) 0.0581(6) Uani 1 1 d . . . . .
H3A H 0.071536 0.510096 0.448200 0.070 Uiso 1 1 calc R U . . .
H3B H -0.023310 0.492471 0.383361 0.070 Uiso 1 1 calc R U . . .
C7 C 0.34661(16) 0.0860(3) 0.85730(17) 0.0527(6) Uani 1 1 d . . . . .
H7A H 0.362701 -0.038049 0.871373 0.063 Uiso 1 1 calc R U . . .
H7B H 0.286696 0.090486 0.822266 0.063 Uiso 1 1 calc R U . . .
C2 C 0.36923(17) 0.1902(4) 0.94290(17) 0.0613(7) Uani 1 1 d . . . . .
H2A H 0.350362 0.312588 0.928201 0.074 Uiso 1 1 calc R U . . .
H2B H 0.340620 0.139388 0.977385 0.074 Uiso 1 1 calc R U . . .
C9 C 0.39562(18) 0.1563(4) 0.65308(16) 0.0615(7) Uani 1 1 d . . . . .
H9A H 0.377869 0.089404 0.597940 0.092 Uiso 1 1 calc R U . . .
H9B H 0.455419 0.165360 0.679583 0.092 Uiso 1 1 calc R U . . .
H9C H 0.371688 0.273793 0.640577 0.092 Uiso 1 1 calc R U . . .
C5 C 0.09397(17) 1.0348(3) 0.4132(2) 0.0633(7) Uani 1 1 d . . . . .
H5A H 0.058110 1.081677 0.354296 0.076 Uiso 1 1 calc R U . . .
H5B H 0.068390 1.062748 0.454406 0.076 Uiso 1 1 calc R U . . .
C11 C 0.1757(2) 1.1230(4) 0.4444(3) 0.0888(11) Uani 1 1 d . . . . .
H11A H 0.194562 1.123521 0.396699 0.133 Uiso 1 1 calc R U . . .
H11B H 0.215132 1.059353 0.495373 0.133 Uiso 1 1 calc R U . . .
H11C H 0.170865 1.243663 0.461730 0.133 Uiso 1 1 calc R U . . .

loop_
_atom_site_aniso_label
_atom_site_aniso_U_11
_atom_site_aniso_U_22
_atom_site_aniso_U_33
_atom_site_aniso_U_23
_atom_site_aniso_U_13
_atom_site_aniso_U_12
Cu1 0.03698(16) 0.03818(17) 0.04079(17) 0.00539(11) 0.01061(12) 0.00311(11)
Cl1 0.0530(3) 0.0575(4) 0.0522(3) 0.0136(3) 0.0265(3) 0.0192(3)
Cl4 0.0446(3) 0.0795(4) 0.0466(3) 0.0052(3) 0.0208(3) 0.0074(3)
Cl2 0.0613(4) 0.0405(3) 0.0620(4) 0.0139(3) -0.0146(3) -0.0050(3)
Cl3 0.0548(4) 0.0534(4) 0.1381(7) 0.0306(4) 0.0354(4) -0.0013(3)
O1 0.0504(9) 0.0635(11) 0.0505(9) -0.0153(8) 0.0141(8) -0.0128(8)
O2 0.0754(12) 0.0747(12) 0.0363(8) 0.0127(8) 0.0248(8) 0.0237(10)
N1 0.0420(9) 0.0306(8) 0.0355(9) 0.0057(7) 0.0183(7) 0.0049(7)
N2 0.0406(9) 0.0428(10) 0.0364(9) 0.0050(8) 0.0083(8) 0.0015(8)
C1 0.0422(12) 0.0625(15) 0.0426(12) 0.0087(11) 0.0182(10) 0.0087(11)
C4 0.0596(14) 0.0429(12) 0.0428(12) -0.0045(10) 0.0202(11) -0.0026(11)
C6 0.0510(13) 0.0687(16) 0.0398(12) 0.0031(11) 0.0109(11) 0.0056(12)
C8 0.0481(13) 0.0602(15) 0.0437(12) 0.0112(11) 0.0178(10) -0.0011(11)
C10 0.0392(12) 0.0688(16) 0.0557(14) -0.0056(12) 0.0194(11) -0.0044(11)
C12 0.0492(13) 0.0595(15) 0.0468(13) -0.0017(11) 0.0190(11) 0.0010(11)
C3 0.0498(14) 0.0654(16) 0.0592(15) -0.0060(13) 0.0223(12) -0.0172(12)
C7 0.0577(14) 0.0528(14) 0.0573(14) 0.0113(11) 0.0336(12) -0.0028(11)
C2 0.0716(17) 0.0712(17) 0.0554(14) 0.0120(13) 0.0404(14) 0.0142(14)
C9 0.0742(17) 0.0732(17) 0.0410(13) -0.0003(12) 0.0276(13) -0.0008(14)
C5 0.0656(16) 0.0459(14) 0.0685(17) 0.0080(13) 0.0173(14) 0.0087(12)
C11 0.082(2) 0.0477(16) 0.118(3) 0.0069(17) 0.021(2) -0.0103(15)

loop_
_atom_type_symbol
_atom_type_description
_atom_type_scat_dispersion_real
_atom_type_scat_dispersion_imag
_atom_type_scat_source
C C 0.0033 0.0016 'International Tables Vol C Tables 4.2.6.8 and 6.1.1.4'
H H 0.0000 0.0000 'International Tables Vol C Tables 4.2.6.8 and 6.1.1.4'
Cl Cl 0.1484 0.1585 'International Tables Vol C Tables 4.2.6.8 and 6.1.1.4'
Cu Cu 0.3201 1.2651 'International Tables Vol C Tables 4.2.6.8 and 6.1.1.4'
N N 0.0061 0.0033 'International Tables Vol C Tables 4.2.6.8 and 6.1.1.4'
O O 0.0106 0.0060 'International Tables Vol C Tables 4.2.6.8 and 6.1.1.4'

loop_
_geom_angle_atom_site_label_1
_geom_angle_atom_site_label_2
_geom_angle_atom_site_label_3
_geom_angle
_geom_angle_site_symmetry_1
_geom_angle_site_symmetry_3
_geom_angle_publ_flag
Cl1 Cu1 Cl4 97.25(2) . . ?
Cl1 Cu1 Cl2 133.58(3) . . ?
Cl2 Cu1 Cl4 99.06(3) . . ?
Cl3 Cu1 Cl1 100.94(3) . . ?
Cl3 Cu1 Cl4 135.14(4) . . ?
Cl3 Cu1 Cl2 97.34(3) . . ?
C3 O1 C12 110.02(18) . . ?
C2 O2 C6 110.15(17) . . ?
C1 N1 H1 107.8 . . ?
C1 N1 C4 113.72(17) . . ?
C4 N1 H1 107.8 . . ?
C7 N1 H1 107.8 . . ?
C7 N1 C1 108.85(17) . . ?
C7 N1 C4 110.64(17) . . ?
C8 N2 H2 107.5 . . ?
C8 N2 C10 108.64(18) . . ?
C8 N2 C5 114.25(19) . . ?
C10 N2 H2 107.5 . . ?
C10 N2 C5 111.19(19) . . ?
C5 N2 H2 107.5 . . ?
N1 C1 H1A 109.6 . . ?
N1 C1 H1B 109.6 . . ?
N1 C1 C6 110.07(18) . . ?
H1A C1 H1B 108.2 . . ?
C6 C1 H1A 109.6 . . ?
C6 C1 H1B 109.6 . . ?
N1 C4 H4A 109.0 . . ?
N1 C4 H4B 109.0 . . ?
H4A C4 H4B 107.8 . . ?
C9 C4 N1 112.74(19) . . ?
C9 C4 H4A 109.0 . . ?
C9 C4 H4B 109.0 . . ?
O2 C6 C1 111.7(2) . . ?
O2 C6 H6A 109.3 . . ?
O2 C6 H6B 109.3 . . ?
C1 C6 H6A 109.3 . . ?
C1 C6 H6B 109.3 . . ?
H6A C6 H6B 107.9 . . ?
N2 C8 H8A 109.5 . . ?
N2 C8 H8B 109.5 . . ?
N2 C8 C12 110.54(19) . . ?
H8A C8 H8B 108.1 . . ?
C12 C8 H8A 109.5 . . ?
C12 C8 H8B 109.5 . . ?
N2 C10 H10A 109.7 . . ?
N2 C10 H10B 109.7 . . ?
H10A C10 H10B 108.2 . . ?
C3 C10 N2 109.74(19) . . ?
C3 C10 H10A 109.7 . . ?
C3 C10 H10B 109.7 . . ?
O1 C12 C8 112.0(2) . . ?
O1 C12 H12A 109.2 . . ?
O1 C12 H12B 109.2 . . ?
C8 C12 H12A 109.2 . . ?
C8 C12 H12B 109.2 . . ?
H12A C12 H12B 107.9 . . ?
O1 C3 C10 111.4(2) . . ?
O1 C3 H3A 109.4 . . ?
O1 C3 H3B 109.4 . . ?
C10 C3 H3A 109.4 . . ?
C10 C3 H3B 109.4 . . ?
H3A C3 H3B 108.0 . . ?
N1 C7 H7A 109.8 . . ?
N1 C7 H7B 109.8 . . ?
N1 C7 C2 109.6(2) . . ?
H7A C7 H7B 108.2 . . ?
C2 C7 H7A 109.8 . . ?
C2 C7 H7B 109.8 . . ?
O2 C2 C7 112.1(2) . . ?
O2 C2 H2A 109.2 . . ?
O2 C2 H2B 109.2 . . ?
C7 C2 H2A 109.2 . . ?
C7 C2 H2B 109.2 . . ?
H2A C2 H2B 107.9 . . ?
C4 C9 H9A 109.5 . . ?
C4 C9 H9B 109.5 . . ?
C4 C9 H9C 109.5 . . ?
H9A C9 H9B 109.5 . . ?
H9A C9 H9C 109.5 . . ?
H9B C9 H9C 109.5 . . ?
N2 C5 H5A 109.1 . . ?
N2 C5 H5B 109.1 . . ?
H5A C5 H5B 107.8 . . ?
C11 C5 N2 112.5(2) . . ?
C11 C5 H5A 109.1 . . ?
C11 C5 H5B 109.1 . . ?
C5 C11 H11A 109.5 . . ?
C5 C11 H11B 109.5 . . ?
C5 C11 H11C 109.5 . . ?
H11A C11 H11B 109.5 . . ?
H11A C11 H11C 109.5 . . ?
H11B C11 H11C 109.5 . . ?

loop_
_geom_bond_atom_site_label_1
_geom_bond_atom_site_label_2
_geom_bond_distance
_geom_bond_site_symmetry_2
_geom_bond_publ_flag
Cu1 Cl1 2.2478(6) . ?
Cu1 Cl4 2.2526(6) . ?
Cu1 Cl2 2.2502(6) . ?
Cu1 Cl3 2.2225(7) . ?
O1 C12 1.417(3) . ?
O1 C3 1.415(3) . ?
O2 C6 1.416(3) . ?
O2 C2 1.411(3) . ?
N1 H1 0.9800 . ?
N1 C1 1.493(3) . ?
N1 C4 1.499(3) . ?
N1 C7 1.489(3) . ?
N2 H2 0.9800 . ?
N2 C8 1.490(3) . ?
N2 C10 1.492(3) . ?
N2 C5 1.505(3) . ?
C1 H1A 0.9700 . ?
C1 H1B 0.9700 . ?
C1 C6 1.505(3) . ?
C4 H4A 0.9700 . ?
C4 H4B 0.9700 . ?
C4 C9 1.493(3) . ?
C6 H6A 0.9700 . ?
C6 H6B 0.9700 . ?
C8 H8A 0.9700 . ?
C8 H8B 0.9700 . ?
C8 C12 1.508(3) . ?
C10 H10A 0.9700 . ?
C10 H10B 0.9700 . ?
C10 C3 1.489(4) . ?
C12 H12A 0.9700 . ?
C12 H12B 0.9700 . ?
C3 H3A 0.9700 . ?
C3 H3B 0.9700 . ?
C7 H7A 0.9700 . ?
C7 H7B 0.9700 . ?
C7 C2 1.500(4) . ?
C2 H2A 0.9700 . ?
C2 H2B 0.9700 . ?
C9 H9A 0.9600 . ?
C9 H9B 0.9600 . ?
C9 H9C 0.9600 . ?
C5 H5A 0.9700 . ?
C5 H5B 0.9700 . ?
C5 C11 1.468(4) . ?
C11 H11A 0.9600 . ?
C11 H11B 0.9600 . ?
C11 H11C 0.9600 . ?

loop_
_geom_torsion_atom_site_label_1
_geom_torsion_atom_site_label_2
_geom_torsion_atom_site_label_3
_geom_torsion_atom_site_label_4
_geom_torsion
_geom_torsion_site_symmetry_1
_geom_torsion_site_symmetry_2
_geom_torsion_site_symmetry_3
_geom_torsion_site_symmetry_4
_geom_torsion_publ_flag
N1 C1 C6 O2 57.5(3) . . . . ?
N1 C7 C2 O2 -58.8(3) . . . . ?
N2 C8 C12 O1 56.0(3) . . . . ?
N2 C10 C3 O1 -60.6(3) . . . . ?
C1 N1 C4 C9 -68.6(3) . . . . ?
C1 N1 C7 C2 55.4(2) . . . . ?
C4 N1 C1 C6 -178.95(19) . . . . ?
C4 N1 C7 C2 -178.90(19) . . . . ?
C6 O2 C2 C7 59.9(3) . . . . ?
C8 N2 C10 C3 56.1(2) . . . . ?
C8 N2 C5 C11 -67.7(3) . . . . ?
C10 N2 C8 C12 -53.9(2) . . . . ?
C10 N2 C5 C11 168.9(3) . . . . ?
C12 O1 C3 C10 61.0(3) . . . . ?
C3 O1 C12 C8 -58.5(3) . . . . ?
C7 N1 C1 C6 -55.1(2) . . . . ?
C7 N1 C4 C9 168.5(2) . . . . ?
C2 O2 C6 C1 -59.0(3) . . . . ?
C5 N2 C8 C12 -178.66(19) . . . . ?
C5 N2 C10 C3 -177.3(2) . . . . ?
